data_2105593
loop_
_publ_author_name
'Aleksovska, S.'
'Nyburg, S. C.'
'Pejov, Lj.'
'Petrusevski, V. M.'

_publ_section_title
;
 \b-K~2~SO~4~-Type Isomorphs: Prediction of Structures and Refinement of
 Rb~2~CrO~4~
;
_journal_issue 2
_journal_name_full 'Acta Crystallographica Section B'
_journal_page_first 115
_journal_page_last 120
_journal_paper_doi 10.1107/S010876819701152X
_journal_volume 54
_journal_year 1998
_chemical_formula_moiety 'Rb2 Cr O4'
_chemical_formula_sum 'Cr O4 Rb2'
_chemical_formula_weight 286.93
_chemical_name_systematic 'rubidium dichromate'
_space_group_IT_number 62
_symmetry_cell_setting orthorhombic
_symmetry_space_group_name_Hall '-P 2c 2n'
_symmetry_space_group_name_H-M 'P n a m'
_cell_angle_alpha 90
_cell_angle_beta 90
_cell_angle_gamma 90
_cell_formula_units_Z 4
_cell_length_a 7.976(4)
_cell_length_b 10.6920(10)
_cell_length_c 6.057(2)
_cell_measurement_reflns_used 8
_cell_measurement_temperature 293
_cell_measurement_theta_max 21.01
_cell_measurement_theta_min 20.99
_cell_volume 516.5(3)
_computing_data_reduction 'NRCVAX DATRD2'
_computing_molecular_graphics NRCVAX
_computing_publication_material 'NRCVAX TABLES Jan 94 Version'
_computing_structure_refinement 'NRCVAX LSTSQ'
_computing_structure_solution 'NRCVAX SOLVER'
_diffrn_ambient_temperature 297
_diffrn_measurement_device 'Picker NRC'
_diffrn_measurement_method 'Theta/2theta scan b/P/b '
_diffrn_radiation_source 'xray tube'
_diffrn_radiation_type 'Molybdenum K\a'
_diffrn_radiation_wavelength 0.70930
_diffrn_reflns_av_R_equivalents 0.113
_diffrn_reflns_limit_h_max 9
_diffrn_reflns_limit_h_min -9
_diffrn_reflns_limit_k_max 12
_diffrn_reflns_limit_k_min -12
_diffrn_reflns_limit_l_max 7
_diffrn_reflns_limit_l_min 0
_diffrn_reflns_number 1662
_diffrn_reflns_theta_max 24.95
_diffrn_reflns_theta_min 2.50
_diffrn_standards_decay_% 1.0
_diffrn_standards_interval_count 100
_diffrn_standards_number 1
_exptl_absorpt_coefficient_mu 20.29
_exptl_absorpt_correction_T_max 0.1908
_exptl_absorpt_correction_T_min 0.1047
_exptl_absorpt_correction_type integration
_exptl_crystal_colour yellow
_exptl_crystal_density_diffrn 3.690
_exptl_crystal_description needle
_exptl_crystal_F_000 513.93
_exptl_crystal_size_max 0.60
_exptl_crystal_size_mid 0.13
_exptl_crystal_size_min 0.10
_refine_diff_density_max 2.28
_refine_diff_density_min -1.98
_refine_ls_extinction_coef 1.98(16)
_refine_ls_extinction_method Larson
_refine_ls_goodness_of_fit_obs 8.46
_refine_ls_matrix_type full
_refine_ls_number_parameters 41
_refine_ls_number_reflns 468
_refine_ls_R_factor_all 0.051
_refine_ls_R_factor_obs 0.051
_refine_ls_shift/esd_max 0.002
_refine_ls_structure_factor_coef F
_refine_ls_weighting_scheme unit
_refine_ls_wR_factor_all 0.062
_refine_ls_wR_factor_obs 0.062
_reflns_number_observed 468
_reflns_number_total 501
_reflns_observed_criterion 'Inet > 2.5\s(Inet)'
_cod_data_source_file li0250.cif
_cod_data_source_block 1
_cod_original_sg_symbol_Hall '-P 2c -2n'
_cod_original_formula_sum 'Rb2 Cr O4'
_cod_database_code 2105593

loop_
_symmetry_equiv_pos_as_xyz
x,y,z
-x,-y,-z
1/2-x,1/2+y,1/2+z
1/2+x,1/2-y,1/2-z
1/2+x,1/2-y,z
1/2-x,1/2+y,-z
-x,-y,1/2+z
x,y,1/2-z

loop_
_atom_site_aniso_label
_atom_site_aniso_U_11
_atom_site_aniso_U_22
_atom_site_aniso_U_33
_atom_site_aniso_U_12
_atom_site_aniso_U_13
_atom_site_aniso_U_23
_atom_site_aniso_type_symbol
Rb1 0.0209(11) 0.0257(11) 0.0213(10) -0.0019(7) 0.00000 0.00000 Rb
Rb2 0.0165(11) 0.0181(10) 0.0243(10) 0.0010(7) 0.00000 0.00000 Rb
Cr 0.0090(15) 0.0118(14) 0.0109(14) 0.0000(11) 0.00000 0.00000 Cr
O1 0.023(8) 0.029(8) 0.057(11) 0.003(6) 0.00000 0.00000 O
O2 0.024(8) 0.034(8) 0.016(6) -0.005(6) 0.00000 0.00000 O
O3 0.033(5) 0.029(5) 0.021(5) 0.003(4) 0.001(4) -0.009(4) O

loop_
_atom_site_label
_atom_site_fract_x
_atom_site_fract_y
_atom_site_fract_z
_atom_site_U_iso_or_equiv
_atom_site_thermal_displace_type
_atom_site_refinement_flags
_atom_site_type_symbol
Rb1 0.6679(2) 0.41051(17) 0.25000 0.0226(10) Uij S Rb
Rb2 0.9854(2) 0.69781(16) 0.25000 0.0196(10) Uij S Rb
Cr 0.2331(4) 0.4212(3) 0.25000 0.0106(14) Uij S Cr
O1 0.0285(19) 0.4145(14) 0.25000 0.036(9) Uij S O
O2 0.2980(18) 0.5658(13) 0.25000 0.024(7) Uij S O
O3 0.3057(13) 0.3510(9) 0.0306(16) 0.027(5) Uij . O

loop_
_atom_type_symbol
_atom_type_description
_atom_type_scat_dispersion_real
_atom_type_scat_dispersion_imag
_atom_type_scat_source
Rb Rb -1.044 2.973 'International Tables Vol. IV Table 2.2B'
Cr Cr 0.284 0.624 'International Tables Vol. IV Table 2.2B'
O O 0.008 0.006 'International Tables Vol. IV Table 2.2B'

loop_
_geom_angle_atom_site_label_1
_geom_angle_atom_site_label_2
_geom_angle_atom_site_label_3
_geom_angle
Rb1a Rb1 Rb1b 85.23(5)
Rb1d Rb2 O2i 45.69(4)
Rb1a Rb1 Rb2 92.91(5)
Rb1d Rb2 O2o 124.35(15)
Rb1a Rb1 Rb2c 91.35(4)
Rb1d Rb2 O3b 93.07(19)
Rb1a Rb1 Rb2d 170.40(6)
Rb1d Rb2 O3m 101.4(2)
Rb1a Rb1 Rb2e 62.96(4)
Rb1d Rb2 O3p 50.4(2)
Rb1a Rb1 Rb2f 125.16(6)
Rb1d Rb2 O3k 151.6(2)
Rb1a Rb1 Rb2g 53.08(3)
Rb1m Rb2 Rb1n 99.10(5)
Rb1a Rb1 Cr 52.23(4)
Rb1m Rb2 Rb1o 63.96(4)
Rb1a Rb1 Cra 49.44(6)
Rb1m Rb2 Rb2o 98.15(4)
Rb1a Rb1 Crb 119.06(7)
Rb1m Rb2 Rb2g 63.27(4)
Rb1a Rb1 Crh 120.68(5)
Rb1m Rb2 Cri 130.23(3)
Rb1a Rb1 O1i 126.32(17)
Rb1m Rb2 Cra 55.37(5)
Rb1a Rb1 O2 42.98(4)
Rb1m Rb2 Crb 132.17(7)
Rb1a Rb1 O2a 49.1(3)
Rb1m Rb2 O1i 127.04(9)
Rb1a Rb1 O2b 133.6(3)
Rb1m Rb2 O1a 59.5(3)
Rb1a Rb1 O3 80.09(17)
Rb1m Rb2 O1b 155.1(3)
Rb1a Rb1 O3b 93.48(19)
Rb1m Rb2 O2i 123.29(12)
Rb1a Rb1 O3h 106.89(17)
Rb1m Rb2 O2o 49.59(3)
Rb1a Rb1 O3j 146.97(17)
Rb1m Rb2 O3b 107.5(2)
Rb1b Rb1 Rb2 92.91(5)
Rb1m Rb2 O3m 53.5(2)
Rb1b Rb1 Rb2c 170.40(6)
Rb1m Rb2 O3p 107.5(2)
Rb1b Rb1 Rb2d 91.35(4)
Rb1m Rb2 O3k 54.3(2)
Rb1b Rb1 Rb2e 125.16(6)
Rb1n Rb2 Rb1o 63.96(4)
Rb1b Rb1 Rb2f 62.96(4)
Rb1n Rb2 Rb2o 98.15(4)
Rb1b Rb1 Rb2g 53.08(3)
Rb1n Rb2 Rb2g 63.27(4)
Rb1b Rb1 Cr 52.23(4)
Rb1n Rb2 Cri 130.23(3)
Rb1b Rb1 Cra 119.06(7)
Rb1n Rb2 Cra 132.17(7)
Rb1b Rb1 Crb 49.44(6)
Rb1n Rb2 Crb 55.37(5)
Rb1b Rb1 Crh 120.68(5)
Rb1n Rb2 O1i 127.04(9)
Rb1b Rb1 O1i 126.32(17)
Rb1n Rb2 O1a 155.1(3)
Rb1b Rb1 O2 42.98(4)
Rb1n Rb2 O1b 59.5(3)
Rb1b Rb1 O2a 133.6(3)
Rb1n Rb2 O2i 123.29(12)
Rb1b Rb1 O2b 49.1(3)
Rb1n Rb2 O2o 49.59(3)
Rb1b Rb1 O3 43.37(18)
Rb1n Rb2 O3b 54.3(2)
Rb1b Rb1 O3b 46.47(19)
Rb1n Rb2 O3m 107.5(2)
Rb1b Rb1 O3h 146.97(17)
Rb1n Rb2 O3p 53.5(2)
Rb1b Rb1 O3j 106.89(17)
Rb1n Rb2 O3k 107.5(2)
Rb2 Rb1 Rb2c 78.28(4)
Rb1o Rb2 Rb2o 55.20(4)
Rb2 Rb1 Rb2d 78.28(4)
Rb1o Rb2 Rb2g 93.53(5)
Rb2 Rb1 Rb2e 129.52(3)
Rb1o Rb2 Cri 127.10(7)
Rb2 Rb1 Rb2f 129.52(3)
Rb1o Rb2 Cra 118.49(5)
Rb2 Rb1 Rb2g 58.67(5)
Rb1o Rb2 Crb 118.49(5)
Rb2 Rb1 Cr 127.62(7)
Rb1o Rb2 O1i 154.4(3)
Rb2 Rb1 Cra 58.41(5)
Rb1o Rb2 O1a 111.0(3)
Rb2 Rb1 Crb 58.41(5)
Rb1o Rb2 O1b 111.0(3)
Rb2 Rb1 Crh 132.16(8)
Rb1o Rb2 O2i 100.3(3)
Rb2 Rb1 O1i 49.6(3)
Rb1o Rb2 O2o 49.8(3)
Rb2 Rb1 O2 100.1(2)
Rb1o Rb2 O3b 115.4(2)
Rb2 Rb1 O2a 83.1(3)
Rb1o Rb2 O3m 43.5(2)
Rb2 Rb1 O2b 83.1(3)
Rb1o Rb2 O3p 43.5(2)
Rb2 Rb1 O3 135.89(18)
Rb1o Rb2 O3k 115.4(2)
Rb2 Rb1 O3b 46.82(19)
Rb2o Rb2 Rb2g 148.73(6)
Rb2 Rb1 O3h 116.36(18)
Rb2o Rb2 Cri 71.90(6)
Rb2 Rb1 O3j 116.36(18)
Rb2o Rb2 Cra 122.92(5)
Rb2c Rb1 Rb2d 90.58(5)
Rb2o Rb2 Crb 122.92(5)
Rb2c Rb1 Rb2e 60.22(4)
Rb2o Rb2 O1i 99.2(3)
Rb2c Rb1 Rb2f 125.79(6)
Rb2o Rb2 O1a 97.6(3)
Rb2c Rb1 Rb2g 118.02(4)
Rb2o Rb2 O1b 97.6(3)
Rb2c Rb1 Cr 131.11(4)
Rb2o Rb2 O2i 45.1(3)
Rb2c Rb1 Cra 52.94(5)
Rb2o Rb2 O2o 105.0(3)
Rb2c Rb1 Crb 126.13(7)
Rb2o Rb2 O3b 144.4(2)
Rb2c Rb1 Crh 68.71(5)
Rb2o Rb2 O3m 44.9(2)
Rb2c Rb1 O1i 49.85(12)
Rb2o Rb2 O3p 44.9(2)
Rb2c Rb1 O2 134.33(4)
Rb2o Rb2 O3k 144.4(2)
Rb2c Rb1 O2a 42.2(3)
Rb2g Rb2 Cri 139.37(7)
Rb2c Rb1 O2b 132.1(3)
b2g Rb2 Cra 68.96(5)
Rb2c Rb1 O3 144.69(19)
Rb2g Rb2 Crb 68.96(5)
Rb2c Rb1 O3b 125.0(2)
Rb2g Rb2 O1i 112.1(3)
Rb2c Rb1 O3h 42.62(17)
b2g Rb2 O1a 93.8(3)
Rb2c Rb1 O3j 80.74(17)
Rb2g Rb2 O1b 93.8(3)
Rb2d Rb1 Rb2e 125.79(6)
Rb2g Rb2 O2i 166.1(3)
Rb2d Rb1 Rb2f 60.22(4)
Rb2g Rb2 O2o 43.8(3)
Rb2d Rb1 Rb2g 118.02(4)
Rb2g Rb2 O3b 44.24(19)
Rb2d Rb1 Cr 131.11(4)
Rb2g Rb2 O3m 113.7(2)
Rb2d Rb1 Cra 126.13(7)
Rb2g Rb2 O3p 113.7(2)
Rb2d Rb1 Crb 52.94(5)
Rb2g Rb2 O3k 44.24(19)
Rb2d Rb1 Crh 68.71(5)
Cri Rb2 Cra 88.61(6)
Rb2d Rb1 O1i 49.85(12)
Cri Rb2 Crb 88.61(6)
Rb2d Rb1 O2 134.33(4)
Cri Rb2 O1i 27.3(3)
Rb2d Rb1 O2a 132.1(3)
Cri Rb2 O1a 73.3(3)
Rb2d Rb1 O2b 42.2(3)
Cri Rb2 O1b 73.3(3)
Rb2d Rb1 O3 103.51(17)
Cri Rb2 O2i 26.7(3)
Rb2d Rb1 O3b 77.75(18)
Cri Rb2 O2o 176.9(3)
Rb2d Rb1 O3h 80.74(17)
Cri Rb2 O3b 107.0(2)
Rb2d Rb1 O3j 42.62(17)
Cri Rb2 O3m 98.7(2)
Rb2e Rb1 Rb2f 99.10(5)
Cri Rb2 O3p 98.7(2)
Rb2e Rb1 Rb2g 116.04(4)
Cri Rb2 O3k 107.0(2)
Rb2e Rb1 Cr 73.25(5)
Cra Rb2 Crb 109.07(7)
Rb2e Rb1 Cra 73.36(4)
Cra Rb2 O1i 73.31(16)
Rb2e Rb1 Crb 172.05(6)
Cra Rb2 O1a 26.0(3)
Rb2e Rb1 Crh 58.61(4)
Cra Rb2 O1b 127.9(3)
Rb2e Rb1 O1i 108.40(19)
Cra Rb2 O2i 103.84(16)
Rb2e Rb1 O2 90.72(16)
Cra Rb2 O2o 93.21(18)
Rb2e Rb1 O2a 47.1(3)
Cra Rb2 O3b 92.3(2)
Rb2e Rb1 O2b 146.1(3)
Cra Rb2 O3m 89.2(2)
Rb2e Rb1 O3 85.77(19)
Cra Rb2 O3p 160.6(2)
Rb2e Rb1 O3b 156.43(19)
Cra Rb2 O3k 24.97(19)
Rb2e Rb1 O3h 46.25(18)
Crb Rb2 O1i 73.31(16)
Rb2e Rb1 O3j 85.65(17)
Crb Rb2 O1a 127.9(3)
Rb2f Rb1 Rb2g 116.04(4)
Crb Rb2 O1b 26.0(3)
Rb2f Rb1 Cr 73.25(5)
Crb Rb2 O2i 103.84(16)
Rb2f Rb1 Cra 172.05(6)
Crb Rb2 O2o 93.21(18)
Rb2f Rb1 Crb 73.36(4)
Crb Rb2 O3b 24.97(19)
Rb2f Rb1 Crh 58.61(4)
Crb Rb2 O3m 160.6(2)
Rb2f Rb1 O1i 108.40(19)
Crb Rb2 O3p 89.2(2)
Rb2f Rb1 O2 90.72(16)
Crb Rb2 O3k 92.3(2)
Rb2f Rb1 O2a 146.1(3)
O1i Rb2 O1a 68.8(3)
Rb2f Rb1 O2b 47.1(3)
O1i Rb2 O1b 68.8(3)
Rb2f Rb1 O3 45.77(17)
O1i Rb2 O2i 54.0(4)
Rb2f Rb1 O3b 94.27(18)
O1i Rb2 O2o 155.9(4)
Rb2f Rb1 O3h 85.65(17)
O1i Rb2 O3b 85.0(3)
Rb2f Rb1 O3j 46.25(18)
O1i Rb2 O3m 119.9(3)
Rb2g Rb1 Cr 68.95(6)
O1i Rb2 O3p 119.9(3)
Rb2g Rb1 Cra 66.48(5)
O1i Rb2 O3k 85.0(3)
Rb2g Rb1 Crb 66.48(5)
O1a Rb2 O1b 136.6(4)
Rb2g Rb1 Crh 169.18(7)
O1a Rb2 O2i 81.3(3)
Rb2g Rb1 O1i 108.3(3)
O1a Rb2 O2o 107.5(3)
Rb2g Rb1 O2 41.5(2)
O1a Rb2 O3b 116.6(3)
Rb2g Rb1 O2a 87.2(3)
O1a Rb2 O3m 71.5(3)
Rb2g Rb1 O2b 87.2(3)
O1a Rb2 O3p 140.8(3)
Rb2g Rb1 O3 83.84(18)
O1a Rb2 O3k 50.8(3)
Rb2g Rb1 O3b 40.40(18)
O1b Rb2 O2i 81.3(3)
Rb2g Rb1 O3h 156.03(16)
O1b Rb2 O2o 107.5(3)
Rb2g Rb1 O3j 156.03(16)
O1b Rb2 O3b 50.8(3)
Cr Rb1 Cra 101.67(6)
O1b Rb2 O3m 140.8(3)
Cr Rb1 Crb 101.67(6)
O1b Rb2 O3p 71.5(3)
Cr Rb1 Crh 100.23(8)
O1b Rb2 O3k 116.6(3)
Cr Rb1 O1i 177.3(3)
O2i Rb2 O2o 150.1(4)
Cr Rb1 O2 27.5(2)
O2i Rb2 O3b 127.1(3)
Cr Rb1 O2a 95.0(3)
O2i Rb2 O3m 77.1(3)
Cr Rb1 O2b 95.0(3)
O2i Rb2 O3p 77.1(3)
Cr Rb1 O3 27.88(17)
O2i Rb2 O3k 127.1(3)
Cr Rb1 O3b 92.4(2)
O2o Rb2 O3b 75.5(3)
Cr Rb1 O3h 111.24(19)
O2o Rb2 O3m 78.8(3)
Cr Rb1 O3j 111.24(19)
O2o Rb2 O3p 78.8(3)
Cra Rb1 Crb 114.04(7)
O2o Rb2 O3k 75.5(3)
Cra Rb1 Crh 117.48(5)
O3b Rb2 O3m 154.3(3)
Cra Rb1 O1i 76.93(17)
O3b Rb2 O3p 102.6(3)
Cra Rb1 O2 86.92(14)
O3b Rb2 O3k 71.1(3)
Cra Rb1 O2a 26.7(3)
O3m Rb2 O3p 72.0(3)
Cra Rb1 O2b 140.5(3)
O3m Rb2 O3k 102.6(3)
Cra Rb1 O3 129.53(18)
O3p Rb2 O3k 154.3(3)
Cra Rb1 O3b 92.02(18)
Rb1 Cr Rb1a 78.33(6)
Cra Rb1 O3h 90.67(17)
Rb1 Cr Rb1b 78.33(6)
Cra Rb1 O3j 133.66(18)
Rb1 Cr Rb1q 96.46(8)
Crb Rb1 Crh 117.48(5)
Rb1 Cr Rb2r 125.62(9)
Crb Rb1 O1i 76.93(17)
Rb1 Cr Rb2a 117.20(6)
Crb Rb1 O2 86.92(14)
Rb1 Cr Rb2b 117.20(6)
Crb Rb1 O2a 140.5(3)
Rb1 Cr O1 175.6(6)
Crb Rb1 O2b 26.7(3)
Rb1 Cr O2 73.4(5)
Crb Rb1 O3 87.07(19)
Rb1 Cr O3 68.3(4)
Crb Rb1 O3b 26.75(18)
Rb1 Cr O3l 68.3(4)
Crb Rb1 O3h 133.66(18)
Rb1a Cr Rb1b 114.04(8)
Crb Rb1 O3j 90.67(17)
Rb1a Cr Rb1q 121.66(5)
Crh Rb1 O1i 82.5(3)
Rb1a Cr Rb2r 72.96(5)
Crh Rb1 O2 127.7(3)
Rb1a Cr Rb2a 65.79(4)
Crh Rb1 O2a 94.0(3)
Rb1a Cr Rb2b 162.99(10)
Crh Rb1 O2b 94.0(3)
Rb1a Cr O1 103.9(3)
Crh Rb1 O3 86.29(18)
Rb1a Cr O2 57.17(5)
Crh Rb1 O3b 144.23(18)
Rb1a Cr O3 146.6(4)
Crh Rb1 O3h 27.04(16)
Rb1a Cr O3l 57.9(4)
Crh Rb1 O3j 27.04(16)
Rb1b Cr Rb1q 121.66(5)
O1i Rb1 O2 149.8(4)
Rb1b Cr Rb2r 72.96(5)
O1i Rb1 O2a 84.8(3)
Rb1b Cr Rb2a 162.99(10)
O1i Rb1 O2b 84.8(3)
Rb1b Cr Rb2b 65.79(4)
O1i Rb1 O3 153.3(2)
Rb1b Cr O1 103.9(3)
O1i Rb1 O3b 85.3(3)
Rb1b Cr O2 57.17(5)
O1i Rb1 O3h 71.2(3)
Rb1b Cr O3 57.9(4)
O1i Rb1 O3j 71.2(3)
Rb1b Cr O3l 146.6(4)
O2 Rb1 O2a 92.1(3)
Rb1q Cr Rb2r 137.92(10)
O2 Rb1 O2b 92.1(3)
Rb1q Cr Rb2a 66.02(5)
O2 Rb1 O3 47.1(3)
Rb1q Cr Rb2b 66.02(5)
O2 Rb1 O3b 69.7(3)
Rb1q Cr O1 79.2(5)
O2 Rb1 O3h 135.1(3)
Rb1q Cr O2 169.8(5)
O2 Rb1 O3j 135.1(3)
Rb1q Cr O3 66.2(4)
O2a Rb1 O2b 166.0(4)
Rb1q Cr O3l 66.2(4)
O2a Rb1 O3 120.2(3)
Rb2r Cr Rb2a 91.39(6)
O2a Rb1 O3b 118.3(3)
Rb2r Cr Rb2b 91.39(6)
O2a Rb1 O3h 68.9(3)
Rb2r Cr O1 58.8(5)
O2a Rb1 O3j 116.3(3)
Rb2r Cr O2 52.3(5)
O2b Rb1 O3 71.9(3)
Rb2r Cr O3 125.4(4)
O2b Rb1 O3b 51.4(3)
Rb2r Cr O3l 125.4(4)
O2b Rb1 O3h 116.3(3)
Rb2a Cr Rb2b 109.07(8)
O2b Rb1 O3j 68.9(3)
Rb2a Cr O1 61.1(2)
O3 Rb1 O3b 89.8(3)
Rb2a Cr O2 118.3(2)
O3 Rb1 O3h 107.3(3)
Rb2a Cr O3 132.2(4)
O3 Rb1 O3j 88.0(3)
Rb2a Cr O3l 49.1(4)
O3b Rb1 O3h 155.2(3)
Rb2b Cr O1 61.1(2)
O3b Rb1 O3j 117.4(2)
Rb2b Cr O2 118.3(2)
O3h Rb1 O3j 47.7(2)
Rb2b Cr O3 49.1(4)
Rb1 Rb2 Rb1c 101.72(5)
Rb2b Cr O3l 132.2(4)
Rb1 Rb2 Rb1d 101.72(5)
O1 Cr O2 111.0(8)
Rb1 Rb2 Rb1m 104.21(5)
O1 Cr O3 109.5(5)
Rb1 Rb2 Rb1n 104.21(5)
O1 Cr O3l 109.5(5)
Rb1 Rb2 Rb1o 159.66(6)
O2 Cr O3 108.8(5)
Rb1 Rb2 Rb2o 145.14(6)
O2 Cr O3l 108.8(5)
Rb1 Rb2 Rb2g 66.13(5)
O3 Cr O3l 109.0(5)
Rb1 Rb2 Cri 73.24(7)
Rb1r O1 Rb2r 84.4(4)
Rb1 Rb2 Cra 55.80(4)
Rb1r O1 Rb2a 87.7(3)
Rb1 Rb2 Crb 55.80(4)
Rb1r O1 Rb2b 87.7(3)
Rb1 Rb2 O1i 46.0(3)
Rb1r O1 Cr 178.4(9)
Rb1 Rb2 O1a 72.2(3)
Rb2r O1 Rb2a 111.2(3)
Rb1 Rb2 O1b 72.2(3)
Rb2r O1 Rb2b 111.2(3)
Rb1 Rb2 O2i 100.0(3)
Rb2r O1 Cr 94.0(6)
Rb1 Rb2 O2o 109.9(3)
Rb2a O1 Rb2b 136.6(5)
Rb1 Rb2 O3b 50.0(2)
Rb2a O1 Cr 92.9(3)
Rb1 Rb2 O3m 143.6(2)
Rb2b O1 Cr 92.9(3)
Rb1 Rb2 O3p 143.6(2)
Rb1 O2 Rb1a 87.9(3)
Rb1 Rb2 O3k 50.0(2)
Rb1 O2 Rb1b 87.9(3)
Rb1c Rb2 Rb1d 90.58(5)
Rb1 O2 Rb2r 179.9(5)
Rb1c Rb2 Rb1m 79.27(4)
Rb1 O2 Rb2g 88.8(4)
Rb1c Rb2 Rb1n 153.56(6)
Rb1 O2 Cr 79.2(5)
Rb1c Rb2 Rb1o 92.50(4)
Rb1a O2 Rb1b 166.0(5)
Rb1c Rb2 Rb2o 56.52(4)
Rb1a O2 Rb2r 92.1(3)
Rb1c Rb2 Rb2g 134.28(3)
Rb1a O2 Rb2g 83.3(3)
Rb1c Rb2 Cri 54.10(4)
Rb1a O2 Cr 96.1(3)
Rb1c Rb2 Cra 68.43(6)
Rb1b O2 Rb2r 92.1(3)
Rb1c Rb2 Crb 142.18(7)
Rb1b O2 Rb2g 83.3(3)
Rb1c Rb2 O1i 69.93(19)
Rb1b O2 Cr 96.1(3)
Rb1c Rb2 O1a 42.4(3)
Rb2r O2 Rb2g 91.1(4)
Rb1c Rb2 O1b 125.6(3)
Rb2r O2 Cr 101.0(6)
Rb1c Rb2 O2i 45.69(4)
Rb2g O2 Cr 167.9(8)
Rb1c Rb2 O2o 124.35(15)
Rb1 O3 Rb1b 90.2(3)
Rb1c Rb2 O3b 151.6(2)
Rb1 O3 Rb1q 107.4(3)
Rb1c Rb2 O3m 50.4(2)
Rb1 O3 Rb2b 168.7(4)
Rb1c Rb2 O3p 101.4(2)
Rb1 O3 Rb2f 80.7(3)
Rb1c Rb2 O3k 93.07(19)
Rb1 O3 Cr 83.8(4)
Rb1d Rb2 Rb1m 153.56(6)
Rb1b O3 Rb1q 162.4(4)
Rb1d Rb2 Rb1n 79.27(4)
Rb1b O3 Rb2b 83.2(3)
Rb1d Rb2 Rb1o 92.50(4)
Rb1b O3 Rb2f 96.1(3)
Rb1d Rb2 Rb2o 56.52(4)
Rb1b O3 Cr 95.4(4)
Rb1d Rb2 Rb2g 134.28(3)
Rb1q O3 Rb2b 79.5(3)
Rb1d Rb2 Cri 54.10(4)
Rb1q O3 Rb2f 87.0(3)
Rb1d Rb2 Cra 142.18(7)
Rb1q O3 Cr 86.7(4)
Rb1d Rb2 Crb 68.43(6)
Rb2b O3 Rb2f 90.8(3)
Rb1d Rb2 O1i 69.93(19)
Rb2b O3 Cr 105.9(5)
Rb1d Rb2 O1a 125.6(3)
Rb2f O3 Cr 160.7(5)
Rb1d Rb2 O1b 42.4(3)

loop_
_geom_bond_atom_site_label_1
_geom_bond_atom_site_label_2
_geom_bond_distance
Rb1 Rb1a 4.473(3)
Rb2 O1i 3.
Rb1 Rb1b 4.473(3)
Rb2 O1a 3.
Rb1 Rb2 3.981(3)
Rb2 O1b 3.
Rb1 Rb2c 4.262(2)
Rb2 O2i 2.
Rb1 Rb2d 4.262(2)
Rb2 O2o 2.
Rb1 Rb2e 3.9797(18)
Rb2 O3b 2.
Rb1 Rb2f 3.9797(18)
Rb2 O3m 2.
Rb1 Rb2g 4.434(3)
Rb2 O3p 2.
Rb1 Cr 3.470(4)
Rb2 O3k 2.
Rb1 Cra 3.6103(19)
Cr Rb1a 3.
Rb1 Crb 3.6103(19)
Cr Rb1b 3.
Rb1 Crh 3.584(3)
Cr Rb1q 3.
Rb1 O1i 2.876(16)
Cr Rb2r 3.
Rb1 O2 3.385(15)
Cr Rb2a 3.
Rb1 O2a 3.051(2)
Cr Rb2b 3.
Rb1 O2b 3.051(2)
Cr O1 1.
Rb1 O3 3.243(10)
Cr O2 1.
Rb1 O3b 3.071(10)
Cr O3 1.
Rb1 O3h 3.285(10)
Cr O3l 1.
Rb1 O3j 3.285(10)
O1 Rb1r 2.
Rb1 O3k 3.071(10)
O1 Rb2r 3.
Rb1 O3l 3.243(10)
O1 Rb2a 3.
Rb2 Rb1c 4.262(2)
O1 Rb2b 3.
Rb2 Rb1d 4.262(2)
O2 Rb1a 3.
Rb2 Rb1m 3.9797(18)
O2 Rb1b 3.
Rb2 Rb1n 3.9797(18)
O2 Rb2r 2.
Rb2 Rb1o 4.434(3)
O2 Rb2g 2.
Rb2 Rb2o 4.141(2)
O3 Rb1b 3.
Rb2 Rb2g 4.141(2)
O3 Rb1q 3.
Rb2 Cri 3.557(3)
O3 Rb2b 2.
Rb2 Cra 3.718(2)
O3 Rb2f 2.
Rb2 Crb 3.718(2)
